data_7202768
loop_
_publ_author_name
'Kumar, D. Krishna'
'Das, Amitava'
'Dastidar, Parthasarathi'

_publ_section_title
;
 Supramolecular structural diversities in the metal?organic frameworks
 derived from pyridylamide ligands: studying the effects of ligating
 topologies, hydrogen bonding backbone of the ligands and counter
 anions
;
_journal_issue 7
_journal_name_full CrystEngComm
_journal_page_first 548
_journal_paper_doi 10.1039/b701782k
_journal_volume 9
_journal_year 2007
_chemical_formula_sum 'C15 H15 N3 O5 Zn'
_chemical_formula_weight 382.67
_chemical_name_systematic
;
?
;
_space_group_IT_number 2
_symmetry_cell_setting triclinic
_symmetry_space_group_name_Hall '-P 1'
_symmetry_space_group_name_H-M 'P -1'
_atom_sites_solution_hydrogens geom
_atom_sites_solution_primary direct
_atom_sites_solution_secondary difmap
_audit_creation_method SHELXL-97
_cell_angle_alpha 84.746(2)
_cell_angle_beta 79.247(2)
_cell_angle_gamma 79.584(2)
_cell_formula_units_Z 2
_cell_length_a 7.9642(10)
_cell_length_b 9.1534(12)
_cell_length_c 10.9628(14)
_cell_measurement_temperature 298(2)
_cell_volume 770.83(17)
_computing_cell_refinement 'BRUKER AXS SMART 3'
_computing_data_collection 'BRUKER AXS SMART 3'
_computing_data_reduction 'BRUKER AXS SAINT'
_computing_molecular_graphics 'BRUKER SHELXLTL'
_computing_publication_material 'MERCURY 1.4'
_computing_structure_refinement 'SHELXL-97 (Sheldrick, 1997)'
_computing_structure_solution 'SHELXS-97 (Sheldrick, 1990)'
_diffrn_ambient_temperature 298(2)
_diffrn_detector_area_resol_mean 0.3
_diffrn_measured_fraction_theta_full 0.876
_diffrn_measured_fraction_theta_max 0.876
_diffrn_measurement_device_type 'BRUKER SMART CCD AREA DETECTOR'
_diffrn_measurement_method 'PHI-OMEGA SCAN'
_diffrn_radiation_monochromator graphite
_diffrn_radiation_source 'fine-focus sealed tube'
_diffrn_radiation_type MoK\a
_diffrn_radiation_wavelength 0.71073
_diffrn_reflns_av_R_equivalents 0.0170
_diffrn_reflns_av_sigmaI/netI 0.0419
_diffrn_reflns_limit_h_max 10
_diffrn_reflns_limit_h_min -10
_diffrn_reflns_limit_k_max 10
_diffrn_reflns_limit_k_min -11
_diffrn_reflns_limit_l_max 13
_diffrn_reflns_limit_l_min -14
_diffrn_reflns_number 4575
_diffrn_reflns_theta_full 28.29
_diffrn_reflns_theta_max 28.29
_diffrn_reflns_theta_min 2.27
_exptl_absorpt_coefficient_mu 1.625
_exptl_absorpt_correction_T_max 0.8810
_exptl_absorpt_correction_T_min 0.6244
_exptl_absorpt_correction_type multi-scan
_exptl_absorpt_process_details SADABS
_exptl_crystal_colour COLORLESS
_exptl_crystal_density_diffrn 1.649
_exptl_crystal_density_method 'not measured'
_exptl_crystal_description PLATE
_exptl_crystal_F_000 392
_exptl_crystal_size_max 0.32
_exptl_crystal_size_mid 0.14
_exptl_crystal_size_min 0.08
_refine_diff_density_max 0.746
_refine_diff_density_min -0.379
_refine_diff_density_rms 0.092
_refine_ls_extinction_method none
_refine_ls_goodness_of_fit_ref 1.101
_refine_ls_hydrogen_treatment constr
_refine_ls_matrix_type full
_refine_ls_number_parameters 219
_refine_ls_number_reflns 3363
_refine_ls_number_restraints 0
_refine_ls_restrained_S_all 1.101
_refine_ls_R_factor_all 0.0575
_refine_ls_R_factor_gt 0.0471
_refine_ls_shift/su_max 0.000
_refine_ls_shift/su_mean 0.000
_refine_ls_structure_factor_coef Fsqd
_refine_ls_weighting_details 'calc w=1/[\s^2^(Fo^2^)+(0.0743P)^2^+0.3428P] where P=(Fo^2^+2Fc^2^)/3'
_refine_ls_weighting_scheme calc
_refine_ls_wR_factor_gt 0.1240
_refine_ls_wR_factor_ref 0.1380
_reflns_number_gt 2819
_reflns_number_total 3363
_reflns_threshold_expression >2sigma(I)
_cod_data_source_file b701782k.txt
_cod_data_source_block kkb56c1m
_cod_depositor_comments
;
The following automatic conversions were performed:
'_symmetry_cell_setting' value 'TRICLINIC' changed to 'triclinic'
according to '/home/saulius/struct/CIF-dictionaries/cif_core.dic'
dictionary named 'cif_core.dic' version 2.4.1 from
2010-06-29.

'_exptl_absorpt_correction_type' value 'MULTI-SCAN' changed
to 'multi-scan' according to
'/home/saulius/struct/CIF-dictionaries/cif_core.dic' dictionary named
'cif_core.dic' version 2.4.1 from 2010-06-29.

Automatic conversion script
Id: cif_fix_enum 1527 2010-12-29 10:47:43Z saulius 
;
_cod_database_code 7202768

loop_
_symmetry_equiv_pos_as_xyz
'x, y, z'
'-x, -y, -z'

loop_
_atom_site_label
_atom_site_type_symbol
_atom_site_fract_x
_atom_site_fract_y
_atom_site_fract_z
_atom_site_U_iso_or_equiv
_atom_site_adp_type
_atom_site_occupancy
_atom_site_symmetry_multiplicity
_atom_site_calc_flag
_atom_site_refinement_flags
_atom_site_disorder_assembly
_atom_site_disorder_group
Zn1 Zn 0.37260(5) 0.38746(4) 0.42092(4) 0.03498(17) Uani 1 1 d . . .
N1 N 0.2598(4) 0.2902(3) 0.5993(3) 0.0364(7) Uani 1 1 d . . .
C2 C 0.3246(5) 0.1460(4) 0.6263(4) 0.0431(9) Uani 1 1 d . . .
H2 H 0.4160 0.0981 0.5704 0.052 Uiso 1 1 calc R . .
C3 C 0.2616(5) 0.0682(5) 0.7318(4) 0.0488(10) Uani 1 1 d . . .
H3 H 0.3087 -0.0311 0.7463 0.059 Uiso 1 1 calc R . .
C4 C 0.1260(5) 0.1382(4) 0.8180(4) 0.0432(9) Uani 1 1 d . . .
H4 H 0.0807 0.0868 0.8902 0.052 Uiso 1 1 calc R . .
C5 C 0.0608(4) 0.2875(4) 0.7926(3) 0.0327(7) Uani 1 1 d . . .
C6 C 0.1301(4) 0.3580(4) 0.6819(3) 0.0339(7) Uani 1 1 d . . .
H6 H 0.0842 0.4569 0.6643 0.041 Uiso 1 1 calc R . .
N7 N -0.0702(4) 0.3729(3) 0.8733(3) 0.0359(7) Uani 1 1 d . . .
H7 H -0.1053 0.4625 0.8466 0.043 Uiso 1 1 calc R . .
C8 C -0.1474(5) 0.3298(4) 0.9885(4) 0.0416(9) Uani 1 1 d . . .
O9 O -0.1177(5) 0.2039(4) 1.0332(3) 0.0758(12) Uani 1 1 d . . .
C10 C -0.2777(4) 0.4465(4) 1.0596(3) 0.0342(7) Uani 1 1 d . . .
C11 C -0.3704(5) 0.3972(4) 1.1711(3) 0.0395(8) Uani 1 1 d . . .
H11 H -0.3449 0.2974 1.1973 0.047 Uiso 1 1 calc R . .
N12 N -0.4940(4) 0.4855(4) 1.2427(3) 0.0392(7) Uani 1 1 d . . .
C13 C -0.5278(5) 0.6280(4) 1.2037(4) 0.0418(9) Uani 1 1 d . . .
H13 H -0.6157 0.6907 1.2513 0.050 Uiso 1 1 calc R . .
C14 C -0.4391(6) 0.6866(4) 1.0969(4) 0.0458(9) Uani 1 1 d . . .
H14 H -0.4655 0.7873 1.0741 0.055 Uiso 1 1 calc R . .
C15 C -0.3109(5) 0.5958(4) 1.0235(4) 0.0422(9) Uani 1 1 d . . .
H15 H -0.2481 0.6341 0.9513 0.051 Uiso 1 1 calc R . .
O16 O 0.6103(4) 0.3164(5) 0.4625(4) 0.0868(13) Uani 1 1 d . . .
C17 C 0.7464(5) 0.3154(5) 0.5008(3) 0.0404(9) Uani 1 1 d . . .
O18 O 0.7861(4) 0.4193(3) 0.5506(3) 0.0537(7) Uani 1 1 d . . .
C19 C 0.8740(6) 0.1741(5) 0.4913(5) 0.0632(13) Uani 1 1 d . . .
H19A H 0.8226 0.0953 0.5393 0.095 Uiso 1 1 calc R . .
H19B H 0.9751 0.1863 0.5227 0.095 Uiso 1 1 calc R . .
H19C H 0.9065 0.1497 0.4058 0.095 Uiso 1 1 calc R . .
O20 O 0.3679(4) 0.2015(3) 0.3382(3) 0.0516(7) Uani 1 1 d . . .
C21 C 0.2513(5) 0.2197(4) 0.2713(3) 0.0421(9) Uani 1 1 d . . .
O22 O 0.1518(4) 0.3380(3) 0.2603(3) 0.0616(9) Uani 1 1 d . . .
C23 C 0.2420(7) 0.0879(5) 0.2032(5) 0.0627(12) Uani 1 1 d . . .
H23A H 0.1344 0.1036 0.1725 0.094 Uiso 1 1 calc R . .
H23B H 0.2486 0.0005 0.2587 0.094 Uiso 1 1 calc R . .
H23C H 0.3368 0.0752 0.1347 0.094 Uiso 1 1 calc R . .

loop_
_atom_site_aniso_label
_atom_site_aniso_U_11
_atom_site_aniso_U_22
_atom_site_aniso_U_33
_atom_site_aniso_U_23
_atom_site_aniso_U_13
_atom_site_aniso_U_12
Zn1 0.0323(2) 0.0324(2) 0.0358(3) -0.00726(16) 0.00062(16) 0.00208(16)
N1 0.0324(15) 0.0369(16) 0.0356(16) -0.0049(13) 0.0001(12) 0.0004(12)
C2 0.0389(19) 0.039(2) 0.045(2) -0.0057(16) 0.0010(16) 0.0031(16)
C3 0.051(2) 0.033(2) 0.055(3) 0.0015(17) -0.0022(19) 0.0031(17)
C4 0.048(2) 0.037(2) 0.041(2) 0.0026(16) -0.0009(17) -0.0040(17)
C5 0.0267(15) 0.0260(16) 0.0416(19) -0.0104(14) 0.0014(13) 0.0024(13)
C6 0.0307(16) 0.0250(16) 0.0421(19) -0.0080(14) -0.0012(14) 0.0028(13)
N7 0.0355(15) 0.0294(15) 0.0352(16) -0.0024(12) 0.0044(12) 0.0041(12)
C8 0.0368(18) 0.044(2) 0.037(2) 0.0004(16) 0.0029(15) 0.0005(16)
O9 0.089(2) 0.053(2) 0.054(2) 0.0152(16) 0.0264(18) 0.0198(18)
C10 0.0329(17) 0.0352(18) 0.0315(17) -0.0063(14) -0.0022(13) 0.0008(14)
C11 0.0432(19) 0.0294(18) 0.040(2) -0.0043(15) 0.0027(16) 0.0014(15)
N12 0.0380(15) 0.0395(17) 0.0350(16) -0.0042(13) 0.0035(13) -0.0020(13)
C13 0.0403(19) 0.041(2) 0.039(2) -0.0045(16) -0.0027(16) 0.0018(16)
C14 0.058(2) 0.0309(19) 0.042(2) -0.0004(16) -0.0013(18) 0.0035(17)
C15 0.047(2) 0.035(2) 0.039(2) -0.0065(15) 0.0055(16) -0.0040(16)
O16 0.0379(17) 0.138(4) 0.080(3) 0.020(3) -0.0157(17) -0.012(2)
C17 0.0312(17) 0.055(2) 0.0281(17) 0.0071(16) 0.0044(14) -0.0041(16)
O18 0.0504(16) 0.0431(16) 0.0574(18) -0.0074(14) 0.0063(14) 0.0051(13)
C19 0.060(3) 0.032(2) 0.091(4) -0.025(2) 0.004(3) 0.0026(19)
O20 0.0706(19) 0.0435(16) 0.0402(15) -0.0064(12) -0.0076(14) -0.0080(14)
C21 0.055(2) 0.0327(19) 0.0327(19) -0.0037(15) 0.0084(17) -0.0071(17)
O22 0.068(2) 0.0364(16) 0.065(2) -0.0023(14) 0.0124(16) 0.0059(14)
C23 0.084(4) 0.052(3) 0.056(3) -0.006(2) -0.017(3) -0.014(2)

loop_
_atom_type_symbol
_atom_type_description
_atom_type_scat_dispersion_real
_atom_type_scat_dispersion_imag
_atom_type_scat_source
C C 0.0033 0.0016 'International Tables Vol C Tables 4.2.6.8 and 6.1.1.4'
H H 0.0000 0.0000 'International Tables Vol C Tables 4.2.6.8 and 6.1.1.4'
N N 0.0061 0.0033 'International Tables Vol C Tables 4.2.6.8 and 6.1.1.4'
O O 0.0106 0.0060 'International Tables Vol C Tables 4.2.6.8 and 6.1.1.4'
Zn Zn 0.2839 1.4301 'International Tables Vol C Tables 4.2.6.8 and 6.1.1.4'

loop_
_geom_angle_atom_site_label_1
_geom_angle_atom_site_label_2
_geom_angle_atom_site_label_3
_geom_angle
_geom_angle_site_symmetry_1
_geom_angle_site_symmetry_3
_geom_angle_publ_flag
O18 Zn1 O16 130.30(17) 2_666 . ?
O18 Zn1 O20 135.45(14) 2_666 . ?
O16 Zn1 O20 94.20(17) . . ?
O18 Zn1 N1 91.77(11) 2_666 . ?
O16 Zn1 N1 89.59(13) . . ?
O20 Zn1 N1 90.46(12) . . ?
O18 Zn1 N12 89.99(12) 2_666 1_654 ?
O16 Zn1 N12 86.52(13) . 1_654 ?
O20 Zn1 N12 90.81(12) . 1_654 ?
N1 Zn1 N12 175.99(11) . 1_654 ?
C6 N1 C2 117.7(3) . . ?
C6 N1 Zn1 126.2(2) . . ?
C2 N1 Zn1 116.1(2) . . ?
N1 C2 C3 122.8(4) . . ?
N1 C2 H2 118.6 . . ?
C3 C2 H2 118.6 . . ?
C2 C3 C4 119.7(4) . . ?
C2 C3 H3 120.1 . . ?
C4 C3 H3 120.1 . . ?
C5 C4 C3 118.0(3) . . ?
C5 C4 H4 121.0 . . ?
C3 C4 H4 121.0 . . ?
C6 C5 C4 118.7(3) . . ?
C6 C5 N7 117.3(3) . . ?
C4 C5 N7 124.0(3) . . ?
N1 C6 C5 123.1(3) . . ?
N1 C6 H6 118.5 . . ?
C5 C6 H6 118.5 . . ?
C8 N7 C5 127.2(3) . . ?
C8 N7 H7 116.4 . . ?
C5 N7 H7 116.4 . . ?
O9 C8 N7 122.7(4) . . ?
O9 C8 C10 120.5(3) . . ?
N7 C8 C10 116.7(3) . . ?
C15 C10 C11 118.2(3) . . ?
C15 C10 C8 125.7(3) . . ?
C11 C10 C8 116.1(3) . . ?
N12 C11 C10 123.4(3) . . ?
N12 C11 H11 118.3 . . ?
C10 C11 H11 118.3 . . ?
C13 N12 C11 117.3(3) . . ?
C13 N12 Zn1 124.2(2) . 1_456 ?
C11 N12 Zn1 118.5(2) . 1_456 ?
N12 C13 C14 123.0(3) . . ?
N12 C13 H13 118.5 . . ?
C14 C13 H13 118.5 . . ?
C13 C14 C15 119.7(4) . . ?
C13 C14 H14 120.1 . . ?
C15 C14 H14 120.1 . . ?
C14 C15 C10 118.4(3) . . ?
C14 C15 H15 120.8 . . ?
C10 C15 H15 120.8 . . ?
C17 O16 Zn1 160.6(4) . . ?
O16 C17 O18 126.6(4) . . ?
O16 C17 C19 116.6(5) . . ?
O18 C17 C19 116.7(4) . . ?
C17 O18 Zn1 122.5(3) . 2_666 ?
C17 C19 H19A 109.5 . . ?
C17 C19 H19B 109.5 . . ?
H19A C19 H19B 109.5 . . ?
C17 C19 H19C 109.5 . . ?
H19A C19 H19C 109.5 . . ?
H19B C19 H19C 109.5 . . ?
C21 O20 Zn1 112.2(3) . . ?
O22 C21 O20 123.2(4) . . ?
O22 C21 C23 121.0(4) . . ?
O20 C21 C23 115.8(4) . . ?
C21 C23 H23A 109.5 . . ?
C21 C23 H23B 109.5 . . ?
H23A C23 H23B 109.5 . . ?
C21 C23 H23C 109.5 . . ?
H23A C23 H23C 109.5 . . ?
H23B C23 H23C 109.5 . . ?

loop_
_geom_bond_atom_site_label_1
_geom_bond_atom_site_label_2
_geom_bond_distance
_geom_bond_site_symmetry_2
_geom_bond_publ_flag
Zn1 O18 1.992(3) 2_666 ?
Zn1 O16 2.009(3) . ?
Zn1 O20 2.010(3) . ?
Zn1 N1 2.177(3) . ?
Zn1 N12 2.236(3) 1_654 ?
N1 C6 1.340(4) . ?
N1 C2 1.355(5) . ?
C2 C3 1.363(6) . ?
C2 H2 0.9300 . ?
C3 C4 1.396(6) . ?
C3 H3 0.9300 . ?
C4 C5 1.393(5) . ?
C4 H4 0.9300 . ?
C5 C6 1.389(5) . ?
C5 N7 1.403(4) . ?
C6 H6 0.9300 . ?
N7 C8 1.355(5) . ?
N7 H7 0.8600 . ?
C8 O9 1.211(5) . ?
C8 C10 1.509(5) . ?
C10 C15 1.379(5) . ?
C10 C11 1.388(5) . ?
C11 N12 1.334(4) . ?
C11 H11 0.9300 . ?
N12 C13 1.331(5) . ?
N12 Zn1 2.236(3) 1_456 ?
C13 C14 1.368(5) . ?
C13 H13 0.9300 . ?
C14 C15 1.375(5) . ?
C14 H14 0.9300 . ?
C15 H15 0.9300 . ?
O16 C17 1.231(5) . ?
C17 O18 1.254(5) . ?
C17 C19 1.492(6) . ?
O18 Zn1 1.992(3) 2_666 ?
C19 H19A 0.9600 . ?
C19 H19B 0.9600 . ?
C19 H19C 0.9600 . ?
O20 C21 1.267(5) . ?
C21 O22 1.231(5) . ?
C21 C23 1.495(6) . ?
C23 H23A 0.9600 . ?
C23 H23B 0.9600 . ?
C23 H23C 0.9600 . ?

loop_
_geom_hbond_atom_site_label_D
_geom_hbond_atom_site_label_H
_geom_hbond_atom_site_label_A
_geom_hbond_distance_DH
_geom_hbond_distance_HA
_geom_hbond_distance_DA
_geom_hbond_angle_DHA
_geom_hbond_site_symmetry_A
N7 H7 O22 0.86 2.09 2.931(4) 165.5 2_566
C6 H6 O22 0.93 2.48 3.274(4) 142.9 2_566
C13 H13 O18 0.93 2.56 3.117(5) 118.6 2_567
C15 H15 O22 0.93 2.31 3.180(5) 155.8 2_566
